data_7211408
loop_
_publ_author_name
'Guo, Xiang-Guang'
'Yang, Wen-Bin'
'Wu, Xiao-Yuan'
'Zhang, Qi-Kai'
'Lu, Can-Zhong'

_publ_section_title
;
 Construction of coordination polymers based on
 methylenebis(3,5-dimethylpyrazole) and varied aromatic carboxylic acids
;
_journal_issue 46
_journal_name_full CrystEngComm
_journal_page_first 10107
_journal_paper_doi 10.1039/c3ce41575a
_journal_volume 15
_journal_year 2013
_chemical_formula_sum 'C19 H17 Cl2 Co N4 O4.5'
_chemical_formula_weight 503.20
_chemical_name_systematic
;
?
;
_space_group_IT_number 15
_symmetry_cell_setting monoclinic
_symmetry_space_group_name_Hall '-C 2yc'
_symmetry_space_group_name_H-M 'C 1 2/c 1'
_atom_sites_solution_hydrogens geom
_atom_sites_solution_primary direct
_atom_sites_solution_secondary difmap
_audit_creation_method SHELXL-97
_cell_angle_alpha 90.00
_cell_angle_beta 119.676(4)
_cell_angle_gamma 90.00
_cell_formula_units_Z 8
_cell_length_a 19.662(7)
_cell_length_b 13.469(4)
_cell_length_c 19.049(7)
_cell_measurement_temperature 293(2)
_cell_volume 4383(3)
_computing_structure_refinement 'SHELXL-97 (Sheldrick, 1997)'
_computing_structure_solution 'SHELXS-97 (Sheldrick, 1990)'
_diffrn_ambient_temperature 293(2)
_diffrn_measured_fraction_theta_full 0.997
_diffrn_measured_fraction_theta_max 0.997
_diffrn_radiation_monochromator graphite
_diffrn_radiation_source 'fine-focus sealed tube'
_diffrn_radiation_type MoK\a
_diffrn_radiation_wavelength 0.71073
_diffrn_reflns_av_R_equivalents 0.0465
_diffrn_reflns_av_sigmaI/netI 0.0420
_diffrn_reflns_limit_h_max 25
_diffrn_reflns_limit_h_min -25
_diffrn_reflns_limit_k_max 17
_diffrn_reflns_limit_k_min -17
_diffrn_reflns_limit_l_max 24
_diffrn_reflns_limit_l_min -24
_diffrn_reflns_number 16855
_diffrn_reflns_theta_full 27.47
_diffrn_reflns_theta_max 27.47
_diffrn_reflns_theta_min 2.62
_exptl_absorpt_coefficient_mu 1.062
_exptl_absorpt_correction_T_max 0.8569
_exptl_absorpt_correction_T_min 0.8156
_exptl_absorpt_correction_type multi-scan
_exptl_crystal_colour purple
_exptl_crystal_density_diffrn 1.525
_exptl_crystal_density_method 'not measured'
_exptl_crystal_description block
_exptl_crystal_F_000 2048
_exptl_crystal_size_max 0.20
_exptl_crystal_size_mid 0.17
_exptl_crystal_size_min 0.15
_refine_diff_density_max 0.502
_refine_diff_density_min -0.682
_refine_diff_density_rms 0.082
_refine_ls_extinction_coef 0.0018(4)
_refine_ls_extinction_expression Fc^*^=kFc[1+0.001xFc^2^\l^3^/sin(2\q)]^-1/4^
_refine_ls_extinction_method SHELXL
_refine_ls_goodness_of_fit_ref 1.007
_refine_ls_hydrogen_treatment constr
_refine_ls_matrix_type full
_refine_ls_number_parameters 296
_refine_ls_number_reflns 5013
_refine_ls_number_restraints 0
_refine_ls_restrained_S_all 1.007
_refine_ls_R_factor_all 0.0789
_refine_ls_R_factor_gt 0.0672
_refine_ls_shift/su_max 0.001
_refine_ls_shift/su_mean 0.000
_refine_ls_structure_factor_coef Fsqd
_refine_ls_weighting_details 'calc w=1/[\s^2^(Fo^2^)+(0.0972P)^2^+9.1199P] where P=(Fo^2^+2Fc^2^)/3'
_refine_ls_weighting_scheme calc
_refine_ls_wR_factor_gt 0.1760
_refine_ls_wR_factor_ref 0.1874
_reflns_number_gt 4240
_reflns_number_total 5013
_reflns_threshold_expression >2sigma(I)
_cod_data_source_file c3ce41575a.txt
_cod_data_source_block a
_cod_original_sg_symbol_H-M c2/c
_cod_original_formula_sum 'C19 H17 Cl2 Co N4 O4.50'
_cod_database_code 7211408

loop_
_symmetry_equiv_pos_as_xyz
'x, y, z'
'-x, y, -z+1/2'
'x+1/2, y+1/2, z'
'-x+1/2, y+1/2, -z+1/2'
'-x, -y, -z'
'x, -y, z-1/2'
'-x+1/2, -y+1/2, -z'
'x+1/2, -y+1/2, z-1/2'

loop_
_atom_site_label
_atom_site_type_symbol
_atom_site_fract_x
_atom_site_fract_y
_atom_site_fract_z
_atom_site_U_iso_or_equiv
_atom_site_adp_type
_atom_site_occupancy
_atom_site_symmetry_multiplicity
_atom_site_calc_flag
_atom_site_refinement_flags
_atom_site_disorder_assembly
_atom_site_disorder_group
Co1 Co 0.54868(3) 0.76305(4) 0.04765(3) 0.0441(2) Uani 1 1 d . . .
N4 N 0.89098(18) 0.3577(2) 0.36210(17) 0.0471(7) Uani 1 1 d . . .
N3 N 0.60777(17) 0.6345(2) 0.07935(18) 0.0485(7) Uani 1 1 d . . .
C3 C 0.8246(2) 0.4429(3) 0.2463(2) 0.0468(8) Uani 1 1 d . . .
N2 N 0.58545(18) 0.5565(2) 0.1079(2) 0.0532(8) Uani 1 1 d . . .
H2A H 0.5409 0.5525 0.1060 0.064 Uiso 1 1 calc R . .
C2 C 0.7032(2) 0.5195(3) 0.1309(2) 0.0472(8) Uani 1 1 d . . .
N1 N 0.8821(2) 0.4534(2) 0.37826(18) 0.0538(8) Uani 1 1 d . . .
H1A H 0.9001 0.4770 0.4262 0.065 Uiso 1 1 calc R . .
C9 C 0.6801(2) 0.6123(3) 0.0935(2) 0.0484(8) Uani 1 1 d . . .
C1 C 0.85679(19) 0.3514(3) 0.28106(19) 0.0449(8) Uani 1 1 d . . .
C4 C 0.7803(2) 0.4679(3) 0.1577(2) 0.0562(10) Uani 1 1 d . . .
H4A H 0.8128 0.5103 0.1453 0.067 Uiso 1 1 calc R . .
H4B H 0.7707 0.4072 0.1269 0.067 Uiso 1 1 calc R . .
C6 C 0.8421(2) 0.5065(3) 0.3107(2) 0.0527(9) Uani 1 1 d . . .
C5 C 0.8588(3) 0.2567(3) 0.2414(3) 0.0586(10) Uani 1 1 d . . .
H5A H 0.8853 0.2067 0.2818 0.088 Uiso 1 1 calc R . .
H5B H 0.8862 0.2672 0.2120 0.088 Uiso 1 1 calc R . .
H5C H 0.8063 0.2354 0.2049 0.088 Uiso 1 1 calc R . .
C10 C 0.6409(2) 0.4863(3) 0.1394(2) 0.0519(9) Uani 1 1 d . . .
C8 C 0.7238(3) 0.6831(4) 0.0698(3) 0.0727(13) Uani 1 1 d . . .
H8A H 0.6922 0.7409 0.0454 0.109 Uiso 1 1 calc R . .
H8B H 0.7356 0.6516 0.0320 0.109 Uiso 1 1 calc R . .
H8C H 0.7716 0.7024 0.1170 0.109 Uiso 1 1 calc R . .
C11 C 0.6295(3) 0.3931(4) 0.1747(4) 0.0808(15) Uani 1 1 d . . .
H11A H 0.5790 0.3944 0.1712 0.121 Uiso 1 1 calc R . .
H11B H 0.6695 0.3880 0.2304 0.121 Uiso 1 1 calc R . .
H11C H 0.6325 0.3370 0.1454 0.121 Uiso 1 1 calc R . .
C7 C 0.8272(3) 0.6143(4) 0.3136(3) 0.0805(15) Uani 1 1 d . . .
H7A H 0.8473 0.6344 0.3688 0.121 Uiso 1 1 calc R . .
H7B H 0.7719 0.6266 0.2837 0.121 Uiso 1 1 calc R . .
H7C H 0.8527 0.6515 0.2902 0.121 Uiso 1 1 calc R . .
O1 O 0.43835(19) 0.7516(3) 0.0114(2) 0.0748(9) Uani 1 1 d . B .
C14 C 0.3280(2) 0.7239(4) 0.0249(2) 0.0611(11) Uani 1 1 d . . .
C13 C 0.4129(2) 0.7029(5) 0.0500(3) 0.0719(14) Uani 1 1 d . . .
C12 C 0.2781(2) 0.6571(4) 0.0329(2) 0.0635(11) Uani 1 1 d . . .
Cl1 Cl 0.30642(9) 0.53886(13) 0.07231(10) 0.0941(5) Uani 1 1 d . B .
Cl2 Cl 0.54222(12) 1.09507(15) -0.16889(11) 0.0546(4) Uani 0.50 1 d P . .
Cl3 Cl 0.56914(15) 0.68642(17) -0.15822(14) 0.0709(6) Uani 0.50 1 d P . .
O4 O 0.5432(2) 0.8081(3) -0.05094(18) 0.0754(9) Uani 1 1 d . . .
C19 C 0.5511(2) 0.8891(3) -0.0771(2) 0.0551(9) Uani 1 1 d . . .
C18 C 0.5130(2) 0.9777(3) -0.2088(2) 0.0474(8) Uani 1 1 d . . .
C15 C 0.2011(2) 0.6837(4) 0.0075(2) 0.0619(11) Uani 1 1 d . . .
H15A H 0.1682 0.6380 0.0123 0.074 Uiso 1 1 calc R . .
C17 C 0.5266(2) 0.8901(3) -0.1661(2) 0.0534(9) Uani 1 1 d . . .
O3 O 0.5738(3) 0.9658(3) -0.03825(19) 0.1210(19) Uani 1 1 d . . .
C16 C 0.5338(15) 0.8009(6) -0.2047(6) 0.045(4) Uani 0.48(4) 1 d P . 1
C16' C 0.4932(16) 0.8051(9) -0.2117(5) 0.056(4) Uani 0.52(4) 1 d P . 2
O1W O 0.5000 0.5354(9) 0.2500 0.242(6) Uani 1 2 d S A 2
H1WA H 0.4865 0.5722 0.2090 0.291 Uiso 0.50 1 d PR A 2
H1WB H 0.5135 0.5722 0.2910 0.291 Uiso 0.50 1 d PR A 2
O2 O 0.4524(2) 0.6481(5) 0.1056(3) 0.140(2) Uani 1 1 d . B 2

loop_
_atom_site_aniso_label
_atom_site_aniso_U_11
_atom_site_aniso_U_22
_atom_site_aniso_U_33
_atom_site_aniso_U_23
_atom_site_aniso_U_13
_atom_site_aniso_U_12
Co1 0.0425(3) 0.0514(3) 0.0369(3) 0.00227(19) 0.0185(2) -0.0009(2)
N4 0.0512(16) 0.0517(17) 0.0356(14) -0.0011(12) 0.0194(12) 0.0060(13)
N3 0.0458(15) 0.0500(17) 0.0507(17) 0.0083(13) 0.0246(13) 0.0015(13)
C3 0.0436(17) 0.062(2) 0.0353(16) 0.0016(15) 0.0200(14) 0.0074(16)
N2 0.0435(15) 0.0552(18) 0.0621(19) 0.0101(15) 0.0271(14) -0.0014(14)
C2 0.0464(18) 0.056(2) 0.0361(16) 0.0036(14) 0.0182(14) 0.0058(16)
N1 0.0636(19) 0.0577(19) 0.0341(14) -0.0037(13) 0.0196(14) 0.0125(15)
C9 0.0475(18) 0.058(2) 0.0430(18) 0.0042(15) 0.0246(15) -0.0002(16)
C1 0.0416(16) 0.056(2) 0.0337(16) -0.0039(14) 0.0163(13) -0.0013(15)
C4 0.055(2) 0.076(3) 0.0366(18) 0.0080(17) 0.0226(16) 0.0183(19)
C6 0.054(2) 0.061(2) 0.0414(18) 0.0006(16) 0.0221(16) 0.0150(17)
C5 0.070(3) 0.056(2) 0.044(2) -0.0076(16) 0.0233(19) -0.0014(19)
C10 0.052(2) 0.051(2) 0.050(2) 0.0031(16) 0.0233(17) -0.0018(16)
C8 0.063(2) 0.082(3) 0.086(3) 0.024(3) 0.047(2) 0.002(2)
C11 0.078(3) 0.063(3) 0.105(4) 0.024(3) 0.048(3) -0.002(2)
C7 0.105(4) 0.066(3) 0.054(2) -0.002(2) 0.028(2) 0.033(3)
O1 0.0492(16) 0.091(2) 0.091(2) -0.0134(18) 0.0399(17) -0.0065(15)
C14 0.0394(18) 0.104(4) 0.0389(19) -0.019(2) 0.0184(15) -0.007(2)
C13 0.0400(19) 0.132(4) 0.043(2) -0.010(2) 0.0196(17) 0.000(2)
C12 0.051(2) 0.096(3) 0.0398(19) -0.015(2) 0.0196(17) -0.001(2)
Cl1 0.0794(9) 0.1045(11) 0.0903(10) 0.0005(8) 0.0358(7) 0.0090(8)
Cl2 0.0608(10) 0.0584(11) 0.0470(9) -0.0107(8) 0.0284(8) -0.0024(8)
Cl3 0.0926(16) 0.0546(12) 0.0671(13) 0.0121(10) 0.0408(12) 0.0197(11)
O4 0.111(3) 0.070(2) 0.0475(16) 0.0049(15) 0.0412(17) -0.0127(19)
C19 0.064(2) 0.066(2) 0.0368(18) 0.0031(17) 0.0260(17) -0.0020(19)
C18 0.0453(18) 0.053(2) 0.0416(18) -0.0020(15) 0.0198(14) 0.0010(15)
C15 0.0446(19) 0.097(3) 0.043(2) -0.013(2) 0.0214(16) -0.011(2)
C17 0.065(2) 0.060(2) 0.0395(18) -0.0050(16) 0.0290(17) -0.0118(18)
O3 0.225(6) 0.080(3) 0.0395(17) -0.0077(16) 0.052(3) -0.041(3)
C16 0.054(10) 0.042(4) 0.046(4) -0.001(3) 0.030(5) 0.002(4)
C16' 0.060(11) 0.070(5) 0.044(4) 0.004(4) 0.029(5) -0.009(5)
O1W 0.300(16) 0.173(10) 0.173(11) 0.000 0.056(10) 0.000
O2 0.063(2) 0.274(7) 0.091(3) 0.076(4) 0.044(2) 0.054(3)

loop_
_atom_type_symbol
_atom_type_description
_atom_type_scat_dispersion_real
_atom_type_scat_dispersion_imag
_atom_type_scat_source
C C 0.0033 0.0016 'International Tables Vol C Tables 4.2.6.8 and 6.1.1.4'
H H 0.0000 0.0000 'International Tables Vol C Tables 4.2.6.8 and 6.1.1.4'
N N 0.0061 0.0033 'International Tables Vol C Tables 4.2.6.8 and 6.1.1.4'
O O 0.0106 0.0060 'International Tables Vol C Tables 4.2.6.8 and 6.1.1.4'
Cl Cl 0.1484 0.1585 'International Tables Vol C Tables 4.2.6.8 and 6.1.1.4'
Co Co 0.3494 0.9721 'International Tables Vol C Tables 4.2.6.8 and 6.1.1.4'

loop_
_geom_angle_atom_site_label_1
_geom_angle_atom_site_label_2
_geom_angle_atom_site_label_3
_geom_angle
_geom_angle_site_symmetry_1
_geom_angle_site_symmetry_3
O4 Co1 O1 99.57(17) . .
O4 Co1 N4 111.21(13) . 4_655
O1 Co1 N4 116.34(14) . 4_655
O4 Co1 N3 108.08(14) . .
O1 Co1 N3 114.83(14) . .
N4 Co1 N3 106.51(13) 4_655 .
C1 N4 N1 105.8(3) . .
C1 N4 Co1 134.0(3) . 4_645
N1 N4 Co1 120.1(2) . 4_645
C9 N3 N2 105.6(3) . .
C9 N3 Co1 130.6(3) . .
N2 N3 Co1 122.5(2) . .
C6 C3 C1 105.6(3) . .
C6 C3 C4 127.1(4) . .
C1 C3 C4 127.3(3) . .
C10 N2 N3 112.0(3) . .
C10 C2 C9 105.3(3) . .
C10 C2 C4 127.6(4) . .
C9 C2 C4 127.1(3) . .
C6 N1 N4 111.7(3) . .
N3 C9 C2 110.2(3) . .
N3 C9 C8 120.5(4) . .
C2 C9 C8 129.3(4) . .
N4 C1 C3 109.9(3) . .
N4 C1 C5 120.7(3) . .
C3 C1 C5 129.4(3) . .
C2 C4 C3 114.3(3) . .
N1 C6 C3 106.9(3) . .
N1 C6 C7 121.3(4) . .
C3 C6 C7 131.8(4) . .
N2 C10 C2 106.8(3) . .
N2 C10 C11 121.7(4) . .
C2 C10 C11 131.5(4) . .
C13 O1 Co1 122.3(3) . .
C15 C14 C12 118.2(4) 7_565 .
C15 C14 C13 117.1(4) 7_565 .
C12 C14 C13 124.7(5) . .
O2 C13 O1 124.2(4) . .
O2 C13 C14 121.3(4) . .
O1 C13 C14 114.3(5) . .
C15 C12 C14 120.0(5) . .
C15 C12 Cl1 116.7(4) . .
C14 C12 Cl1 123.3(4) . .
C16 Cl3 C16' 20.1(4) . .
C19 O4 Co1 135.3(3) . .
O3 C19 O4 125.6(4) . .
O3 C19 C17 119.3(4) . .
O4 C19 C17 115.0(4) . .
C17 C18 C18 121.4(2) . 2_654
C17 C18 Cl2 126.7(3) . .
C18 C18 Cl2 110.77(15) 2_654 .
C14 C15 C12 121.8(4) 7_565 .
C18 C17 C16' 116.2(5) . .
C18 C17 C16 116.6(5) . .
C16' C17 C16 30.3(4) . .
C18 C17 C19 121.8(4) . .
C16' C17 C19 118.8(5) . .
C16 C17 C19 120.2(5) . .
C17 C16 C16 108.3(15) . 2_654
C17 C16 Cl3 126.1(5) . .
C16 C16 Cl3 117.7(5) 2_654 .
C17 C16' C16' 109.1(16) . 2_654
C17 C16' Cl3 109.0(12) . .
C16' C16' Cl3 92.5(16) 2_654 .

loop_
_geom_bond_atom_site_label_1
_geom_bond_atom_site_label_2
_geom_bond_distance
_geom_bond_site_symmetry_2
Co1 O4 1.925(3) .
Co1 O1 1.930(3) .
Co1 N4 1.992(3) 4_655
Co1 N3 2.004(3) .
N4 C1 1.347(4) .
N4 N1 1.356(4) .
N4 Co1 1.992(3) 4_645
N3 C9 1.343(5) .
N3 N2 1.351(4) .
C3 C6 1.393(5) .
C3 C1 1.394(5) .
C3 C4 1.504(5) .
N2 C10 1.340(5) .
C2 C10 1.388(5) .
C2 C9 1.399(5) .
C2 C4 1.508(5) .
N1 C6 1.336(5) .
C9 C8 1.495(5) .
C1 C5 1.493(5) .
C6 C7 1.488(6) .
C10 C11 1.492(6) .
O1 C13 1.259(6) .
C14 C15 1.381(7) 7_565
C14 C12 1.394(6) .
C14 C13 1.519(6) .
C13 O2 1.206(7) .
C12 C15 1.389(6) .
C12 Cl1 1.731(5) .
Cl2 C18 1.724(4) .
Cl3 C16 1.742(9) .
Cl3 C16' 2.08(2) .
O4 C19 1.241(5) .
C19 O3 1.220(5) .
C19 C17 1.517(5) .
C18 C17 1.383(5) .
C18 C18 1.388(7) 2_654
C15 C14 1.381(7) 7_565
C17 C16' 1.389(10) .
C17 C16 1.451(10) .
C16 C16 1.57(3) 2_654
C16' C16' 1.61(3) 2_654
